data_9011109
loop_
_publ_author_name
'Geist, D.'
'Kloss, R.'
'Follner, H.'

_publ_section_title
;
 Verfeinerung des beta-rhomboedrischen bors
;
_journal_name_full 'Acta Crystallographica, Section B'
_journal_page_first 1800
_journal_page_last 1802
_journal_paper_doi 10.1107/S0567740870004910
_journal_volume 26
_journal_year 1970
_chemical_compound_source Synthetic
_chemical_formula_sum B35
_chemical_name_mineral Boron
_space_group_IT_number 166
_symmetry_space_group_name_Hall '-P 3* 2'
_symmetry_space_group_name_H-M 'R -3 m :R'
_cell_angle_alpha 65.12
_cell_angle_beta 65.12
_cell_angle_gamma 65.12
_cell_length_a 10.17
_cell_length_b 10.17
_cell_length_c 10.17
_cell_formula_units_Z 3
_cell_volume 826.857
_database_code_amcsd 0009380
_exptl_crystal_density_diffrn 2.280
_cod_original_sg_symbol_H-M 'R -3 m'
_cod_database_code 9011109

loop_
_space_group_symop_operation_xyz
x,y,z
-x,-z,-y
-z,-x,-y
y,x,z
y,z,x
-z,-y,-x
-x,-y,-z
x,z,y
z,x,y
-y,-x,-z
-y,-z,-x
z,y,x

loop_
_atom_site_label
_atom_site_fract_x
_atom_site_fract_y
_atom_site_fract_z
_atom_site_U_iso_or_equiv
B1 0.00250 0.00250 0.16800 0.00735
B2 0.10080 0.10080 0.83740 0.00988
B3 0.99330 0.99330 0.66980 0.00545
B4 0.10320 0.10320 0.49210 0.00773
B5 0.17770 0.34730 0.00330 0.01077
B6 0.16730 0.55210 0.89210 0.00735
B7 0.19830 0.19830 0.68740 0.00697
B8 0.37650 0.68260 0.20240 0.00925
B9 0.36220 0.58110 0.09760 0.00684
B10 0.19910 0.19910 0.50610 0.01216
B11 0.38730 0.38730 0.56900 0.03217
B12 0.48950 0.48950 0.21780 0.00760
B13 0.38430 0.38430 0.21310 0.00697
B14 0.38480 0.38480 0.38480 0.00773
B15 0.50000 0.50000 0.50000 0.00861

loop_
_cod_related_entry_id
_cod_related_entry_database
_cod_related_entry_code
1 AMCSD 0009380
